data_1502030
loop_
_publ_author_name
'\<Duri\<s, Andrej'
'Wiesenganger, Tom\'a\<s'
'Morav\<c\'ikov\'a, Daniela'
'Baran, Peter'
'Ko\<z\'i\<sek, Jozef'
'Da\"ich, Adam'
'Berke\<s, Du\<san'

_publ_section_title
;
 Expedient and practical synthesis of CERT-dependent ceramide trafficking
 inhibitor HPA-12 and its analogues.
;
_journal_issue 7
_journal_name_full 'Organic letters'
_journal_page_first 1642
_journal_page_last 1645
_journal_paper_doi 10.1021/ol2001057
_journal_volume 13
_journal_year 2011
_chemical_absolute_configuration syn
_chemical_formula_sum 'C19 H26 N O3.5'
_chemical_formula_weight 324.41
_chemical_name_systematic
; 
 ? 
;
_space_group_IT_number 4
_symmetry_cell_setting monoclinic
_symmetry_space_group_name_Hall 'P 2yb'
_symmetry_space_group_name_H-M 'P 1 21 1'
_atom_sites_solution_hydrogens geom
_atom_sites_solution_primary direct
_atom_sites_solution_secondary difmap
_audit_creation_method SHELXL-97
_cell_angle_alpha 90.00
_cell_angle_beta 94.914(3)
_cell_angle_gamma 90.00
_cell_formula_units_Z 4
_cell_length_a 7.1137(12)
_cell_length_b 32.608(5)
_cell_length_c 7.7093(13)
_cell_measurement_temperature 298(2)
_cell_volume 1781.7(5)
_computing_cell_refinement 'BRUKER SMART-NT V5.0'
_computing_data_collection 'BRUKER SMART-NT V5.0'
_computing_data_reduction 'BRUKER SAINT-NT V5/6.0'
_computing_molecular_graphics 'BRUKER SHELXTL-NT V5.1'
_computing_publication_material 'BRUKER SHELXTL-NT V5.1'
_computing_structure_refinement 'BRUKER SHELXTL-NT V5.1'
_computing_structure_solution 'BRUKER SHELXTL-NT V5.1'
_diffrn_ambient_temperature 298(2)
_diffrn_measured_fraction_theta_full 0.998
_diffrn_measured_fraction_theta_max 0.998
_diffrn_measurement_device_type 'Bruker AXS SMART CCD area detector'
_diffrn_measurement_method 'phi and omega scans'
_diffrn_radiation_monochromator graphite
_diffrn_radiation_source 'fine-focus sealed tube'
_diffrn_radiation_type MoK\a
_diffrn_radiation_wavelength 0.71073
_diffrn_reflns_av_R_equivalents 0.0358
_diffrn_reflns_av_sigmaI/netI 0.0427
_diffrn_reflns_limit_h_max 7
_diffrn_reflns_limit_h_min -7
_diffrn_reflns_limit_k_max 36
_diffrn_reflns_limit_k_min -33
_diffrn_reflns_limit_l_max 8
_diffrn_reflns_limit_l_min -8
_diffrn_reflns_number 7810
_diffrn_reflns_theta_full 23.28
_diffrn_reflns_theta_max 23.28
_diffrn_reflns_theta_min 2.50
_exptl_absorpt_coefficient_mu 0.083
_exptl_absorpt_correction_type none
_exptl_crystal_colour colourless
_exptl_crystal_density_diffrn 1.209
_exptl_crystal_density_method 'not measured'
_exptl_crystal_description plate
_exptl_crystal_F_000 700
_exptl_crystal_size_max 0.22
_exptl_crystal_size_mid 0.20
_exptl_crystal_size_min 0.08
_refine_diff_density_max 0.117
_refine_diff_density_min -0.155
_refine_diff_density_rms 0.035
_refine_ls_abs_structure_details 'Flack H D (1983), Acta Cryst. A39, 876-881'
_refine_ls_abs_structure_Flack 1.0(11)
_refine_ls_extinction_method none
_refine_ls_goodness_of_fit_ref 0.995
_refine_ls_hydrogen_treatment constr
_refine_ls_matrix_type full
_refine_ls_number_parameters 436
_refine_ls_number_reflns 4183
_refine_ls_number_restraints 3
_refine_ls_restrained_S_all 0.995
_refine_ls_R_factor_all 0.0574
_refine_ls_R_factor_gt 0.0400
_refine_ls_shift/su_max 0.000
_refine_ls_shift/su_mean 0.000
_refine_ls_structure_factor_coef Fsqd
_refine_ls_weighting_details 'calc w=1/[\s^2^(Fo^2^)+(0.0524P)^2^+0.0000P] where P=(Fo^2^+2Fc^2^)/3'
_refine_ls_weighting_scheme calc
_refine_ls_wR_factor_gt 0.0874
_refine_ls_wR_factor_ref 0.0931
_reflns_number_gt 3295
_reflns_number_total 4183
_reflns_threshold_expression >2sigma(I)
_cod_data_source_file ol2001057_si_003.cif
_cod_data_source_block pba038
_cod_depositor_comments
;
The following automatic conversions were performed:

'_symmetry_cell_setting' value 'Monoclinic' changed to 'monoclinic'
according to /home/saulius/struct/CIF-dictionaries/cif_core.dic
dictionary named 'cif_core.dic' version 2.4.1 from 2010-06-29.

Automatic conversion script
Id: cif_fix_values 1715 2011-07-08 13:25:40Z adriana 
;
_cod_original_sg_symbol_H-M P2(1)
_cod_database_code 1502030

loop_
_symmetry_equiv_pos_as_xyz
'x, y, z'
'-x, y+1/2, -z'

loop_
_atom_site_label
_atom_site_type_symbol
_atom_site_fract_x
_atom_site_fract_y
_atom_site_fract_z
_atom_site_U_iso_or_equiv
_atom_site_adp_type
_atom_site_occupancy
_atom_site_symmetry_multiplicity
_atom_site_calc_flag
_atom_site_refinement_flags
O1 O 0.3118(3) 0.22586(8) 0.5330(3) 0.0558(6) Uani 1 1 d .
H1O H 0.2627 0.2325 0.6212 0.084 Uiso 1 1 calc R
O2 O 0.4664(3) 0.16326(7) 1.0875(3) 0.0662(7) Uani 1 1 d .
H2O H 0.3858 0.1628 1.1574 0.099 Uiso 1 1 calc R
O3 O 0.9571(3) 0.35730(7) 0.4698(3) 0.0638(7) Uani 1 1 d .
O10 O 0.1728(4) 0.16617(9) 0.3096(3) 0.0789(8) Uani 1 1 d .
H10O H 0.2065 0.1869 0.3920 0.105(16) Uiso 1 1 d R
H20O H 0.1716 0.1393 0.3709 0.15(2) Uiso 1 1 d R
O21 O 1.0739(3) 0.09099(8) 0.4389(3) 0.0640(7) Uani 1 1 d .
H21O H 1.1346 0.0857 0.5314 0.096 Uiso 1 1 calc R
O22 O 1.0024(3) 0.15974(7) 0.9700(3) 0.0559(6) Uani 1 1 d .
H22O H 1.0483 0.1646 1.0690 0.084 Uiso 1 1 calc R
O23 O 0.4490(4) -0.04879(8) 0.4333(4) 0.0793(8) Uani 1 1 d .
N1 N 0.2806(3) 0.23482(8) 0.8821(3) 0.0423(6) Uani 1 1 d D
H1N H 0.2230 0.2118 0.8917 0.032(8) Uiso 1 1 d RD
N21 N 1.1468(3) 0.08856(8) 0.7927(3) 0.0465(7) Uani 1 1 d D
H21N H 1.2036 0.1122 0.8042 0.055(11) Uiso 1 1 d RD
C1 C 0.5088(4) 0.21707(10) 0.5766(4) 0.0451(8) Uani 1 1 d .
H1 H 0.5440 0.1959 0.4951 0.054 Uiso 1 1 calc R
C2 C 0.5401(4) 0.19869(10) 0.7576(4) 0.0434(8) Uani 1 1 d .
H2A H 0.6730 0.1920 0.7789 0.052 Uiso 1 1 calc R
H2B H 0.4706 0.1731 0.7580 0.052 Uiso 1 1 calc R
C3 C 0.4839(4) 0.22484(9) 0.9103(4) 0.0395(7) Uani 1 1 d .
H3 H 0.5542 0.2507 0.9090 0.047 Uiso 1 1 calc R
C4 C 0.5429(4) 0.20328(10) 1.0812(4) 0.0486(8) Uani 1 1 d .
H4A H 0.6795 0.2016 1.0962 0.058 Uiso 1 1 calc R
H4B H 0.5013 0.2193 1.1767 0.058 Uiso 1 1 calc R
C5 C 0.6308(4) 0.25418(10) 0.5480(4) 0.0409(7) Uani 1 1 d .
C6 C 0.5765(5) 0.29324(10) 0.5915(4) 0.0493(9) Uani 1 1 d .
H6 H 0.4625 0.2969 0.6402 0.059 Uiso 1 1 calc R
C7 C 0.6873(5) 0.32712(11) 0.5647(5) 0.0548(9) Uani 1 1 d .
H7 H 0.6484 0.3532 0.5950 0.066 Uiso 1 1 calc R
C8 C 0.8574(5) 0.32169(10) 0.4919(4) 0.0470(8) Uani 1 1 d .
C9 C 0.9149(5) 0.28329(10) 0.4489(4) 0.0508(9) Uani 1 1 d .
H9 H 1.0294 0.2796 0.4011 0.061 Uiso 1 1 calc R
C10 C 0.8011(5) 0.24987(11) 0.4772(4) 0.0480(8) Uani 1 1 d .
H10 H 0.8408 0.2238 0.4476 0.058 Uiso 1 1 calc R
C11 C 1.1267(5) 0.35429(13) 0.3863(5) 0.0729(11) Uani 1 1 d .
H11C H 1.2114 0.3357 0.4498 0.109 Uiso 1 1 calc R
H11D H 1.1845 0.3808 0.3828 0.109 Uiso 1 1 calc R
H11E H 1.0989 0.3443 0.2697 0.109 Uiso 1 1 calc R
C12 C 0.2071(4) 0.26465(9) 1.0050(4) 0.0425(8) Uani 1 1 d .
H12 H 0.2380 0.2545 1.1237 0.051 Uiso 1 1 calc R
C13 C -0.0064(4) 0.26560(11) 0.9705(5) 0.0572(10) Uani 1 1 d .
H13A H -0.0577 0.2852 1.0463 0.086 Uiso 1 1 calc R
H13B H -0.0567 0.2389 0.9918 0.086 Uiso 1 1 calc R
H13C H -0.0396 0.2732 0.8515 0.086 Uiso 1 1 calc R
C14 C 0.3002(4) 0.30594(10) 0.9891(4) 0.0415(8) Uani 1 1 d .
C15 C 0.4508(5) 0.31757(11) 1.1048(5) 0.0582(9) Uani 1 1 d .
H15 H 0.4954 0.2995 1.1924 0.070 Uiso 1 1 calc R
C16 C 0.5357(6) 0.35537(13) 1.0925(6) 0.0765(12) Uani 1 1 d .
H16 H 0.6369 0.3625 1.1712 0.092 Uiso 1 1 calc R
C17 C 0.4726(6) 0.38247(13) 0.9658(6) 0.0766(12) Uani 1 1 d .
H17 H 0.5299 0.4080 0.9585 0.092 Uiso 1 1 calc R
C18 C 0.3246(6) 0.37186(11) 0.8494(5) 0.0658(10) Uani 1 1 d .
H18 H 0.2825 0.3900 0.7615 0.079 Uiso 1 1 calc R
C19 C 0.2365(5) 0.33390(11) 0.8623(4) 0.0525(9) Uani 1 1 d .
H19 H 0.1337 0.3273 0.7847 0.063 Uiso 1 1 calc R
C21 C 0.8809(5) 0.09783(10) 0.4689(4) 0.0512(9) Uani 1 1 d .
H21 H 0.8283 0.1162 0.3766 0.061 Uiso 1 1 calc R
C22 C 0.8667(4) 0.12020(10) 0.6409(4) 0.0463(8) Uani 1 1 d .
H22A H 0.7348 0.1264 0.6520 0.056 Uiso 1 1 calc R
H22B H 0.9327 0.1461 0.6357 0.056 Uiso 1 1 calc R
C23 C 0.9446(4) 0.09760(9) 0.8047(4) 0.0416(8) Uani 1 1 d .
H23 H 0.8781 0.0713 0.8079 0.050 Uiso 1 1 calc R
C24 C 0.9054(4) 0.12134(9) 0.9677(4) 0.0463(8) Uani 1 1 d .
H24A H 0.7708 0.1260 0.9689 0.056 Uiso 1 1 calc R
H24B H 0.9477 0.1056 1.0704 0.056 Uiso 1 1 calc R
C25 C 0.7659(5) 0.05894(10) 0.4544(4) 0.0472(8) Uani 1 1 d .
C26 C 0.8385(5) 0.02132(12) 0.5085(5) 0.0646(10) Uani 1 1 d .
H26 H 0.9641 0.0196 0.5525 0.077 Uiso 1 1 calc R
C27 C 0.7305(6) -0.01349(12) 0.4991(5) 0.0681(11) Uani 1 1 d .
H27 H 0.7841 -0.0383 0.5362 0.082 Uiso 1 1 calc R
C28 C 0.5441(5) -0.01227(12) 0.4359(4) 0.0570(9) Uani 1 1 d .
C29 C 0.4676(5) 0.02446(12) 0.3820(5) 0.0618(10) Uani 1 1 d .
H29 H 0.3417 0.0260 0.3388 0.074 Uiso 1 1 calc R
C30 C 0.5785(5) 0.05952(11) 0.3921(5) 0.0584(9) Uani 1 1 d .
H30 H 0.5244 0.0843 0.3554 0.070 Uiso 1 1 calc R
C31 C 0.2635(6) -0.04972(13) 0.3510(6) 0.0812(12) Uani 1 1 d .
H31C H 0.1864 -0.0303 0.4062 0.122 Uiso 1 1 calc R
H31D H 0.2118 -0.0767 0.3606 0.122 Uiso 1 1 calc R
H31E H 0.2663 -0.0427 0.2303 0.122 Uiso 1 1 calc R
C32 C 1.2397(4) 0.06181(10) 0.9301(4) 0.0466(8) Uani 1 1 d .
H32 H 1.2224 0.0742 1.0435 0.056 Uiso 1 1 calc R
C33 C 1.4490(5) 0.06162(13) 0.9057(5) 0.0697(11) Uani 1 1 d .
H33A H 1.4676 0.0536 0.7885 0.104 Uiso 1 1 calc R
H33B H 1.5122 0.0425 0.9855 0.104 Uiso 1 1 calc R
H33C H 1.4999 0.0886 0.9276 0.104 Uiso 1 1 calc R
C34 C 1.1505(5) 0.01966(11) 0.9255(4) 0.0465(8) Uani 1 1 d .
C35 C 1.0034(5) 0.01101(11) 1.0283(5) 0.0595(10) Uani 1 1 d .
H35 H 0.9637 0.0312 1.1021 0.071 Uiso 1 1 calc R
C36 C 0.9155(6) -0.02652(12) 1.0233(6) 0.0730(12) Uani 1 1 d .
H36 H 0.8151 -0.0312 1.0905 0.088 Uiso 1 1 calc R
C37 C 0.9751(7) -0.05695(13) 0.9200(6) 0.0785(13) Uani 1 1 d .
H37 H 0.9162 -0.0824 0.9174 0.094 Uiso 1 1 calc R
C38 C 1.1228(6) -0.04985(12) 0.8196(5) 0.0694(11) Uani 1 1 d .
H38 H 1.1647 -0.0707 0.7502 0.083 Uiso 1 1 calc R
C39 C 1.2093(5) -0.01167(12) 0.8216(5) 0.0605(10) Uani 1 1 d .
H39 H 1.3080 -0.0071 0.7523 0.073 Uiso 1 1 calc R

loop_
_atom_site_aniso_label
_atom_site_aniso_U_11
_atom_site_aniso_U_22
_atom_site_aniso_U_33
_atom_site_aniso_U_23
_atom_site_aniso_U_13
_atom_site_aniso_U_12
O1 0.0433(14) 0.0729(16) 0.0503(13) -0.0089(13) -0.0014(10) 0.0027(11)
O2 0.0751(18) 0.0550(15) 0.0726(18) 0.0150(13) 0.0304(13) 0.0016(13)
O3 0.0660(17) 0.0569(16) 0.0715(17) 0.0045(13) 0.0226(13) -0.0010(13)
O10 0.092(2) 0.095(2) 0.0512(15) -0.0104(16) 0.0149(13) -0.0415(16)
O21 0.0567(16) 0.0809(19) 0.0572(15) 0.0002(14) 0.0208(12) 0.0025(13)
O22 0.0611(16) 0.0493(14) 0.0570(14) -0.0092(12) 0.0029(12) -0.0126(12)
O23 0.082(2) 0.0582(18) 0.093(2) 0.0005(15) -0.0186(16) -0.0037(14)
N1 0.0370(15) 0.0406(17) 0.0497(16) -0.0088(12) 0.0071(12) -0.0063(12)
N21 0.0424(16) 0.0456(17) 0.0524(17) 0.0030(13) 0.0100(13) -0.0015(13)
C1 0.045(2) 0.049(2) 0.0407(19) -0.0083(16) 0.0031(15) 0.0040(16)
C2 0.0440(19) 0.0382(18) 0.048(2) -0.0027(15) 0.0065(15) 0.0015(14)
C3 0.0359(18) 0.0399(18) 0.0433(19) -0.0019(15) 0.0068(13) -0.0026(14)
C4 0.0441(19) 0.053(2) 0.050(2) 0.0009(17) 0.0101(15) 0.0015(16)
C5 0.043(2) 0.050(2) 0.0304(16) -0.0030(15) 0.0043(14) 0.0078(16)
C6 0.049(2) 0.055(2) 0.045(2) 0.0000(17) 0.0143(15) 0.0116(17)
C7 0.065(3) 0.045(2) 0.057(2) -0.0034(17) 0.0176(18) 0.0105(19)
C8 0.055(2) 0.048(2) 0.0394(18) 0.0042(15) 0.0086(16) 0.0060(17)
C9 0.046(2) 0.059(2) 0.050(2) 0.0067(18) 0.0146(16) 0.0089(18)
C10 0.053(2) 0.046(2) 0.0449(19) -0.0001(16) 0.0069(16) 0.0138(17)
C11 0.065(3) 0.082(3) 0.074(3) 0.012(2) 0.021(2) -0.006(2)
C12 0.0420(19) 0.045(2) 0.0414(18) -0.0059(15) 0.0085(15) 0.0002(15)
C13 0.045(2) 0.059(2) 0.069(2) -0.0126(19) 0.0138(18) -0.0044(16)
C14 0.0423(19) 0.0447(19) 0.0386(18) -0.0085(16) 0.0109(15) 0.0051(15)
C15 0.059(2) 0.055(2) 0.058(2) -0.0042(18) -0.0063(18) -0.0030(18)
C16 0.074(3) 0.061(3) 0.091(3) -0.008(3) -0.010(2) -0.015(2)
C17 0.080(3) 0.055(3) 0.097(3) -0.011(3) 0.023(3) -0.017(2)
C18 0.089(3) 0.046(2) 0.065(2) 0.0011(19) 0.017(2) 0.010(2)
C19 0.059(2) 0.052(2) 0.047(2) -0.0070(18) 0.0047(16) 0.0031(18)
C21 0.053(2) 0.057(2) 0.044(2) 0.0001(17) 0.0082(15) 0.0086(17)
C22 0.047(2) 0.0453(19) 0.047(2) 0.0006(17) 0.0059(15) 0.0038(15)
C23 0.0403(18) 0.0390(18) 0.046(2) -0.0030(15) 0.0097(14) -0.0035(14)
C24 0.0434(19) 0.047(2) 0.050(2) -0.0062(16) 0.0112(15) -0.0047(16)
C25 0.057(2) 0.050(2) 0.0341(18) -0.0021(17) 0.0040(15) 0.0093(18)
C26 0.056(2) 0.060(2) 0.075(3) -0.012(2) -0.0119(19) 0.009(2)
C27 0.076(3) 0.049(2) 0.075(3) -0.005(2) -0.018(2) 0.015(2)
C28 0.070(3) 0.050(2) 0.049(2) -0.0044(18) -0.0054(19) 0.003(2)
C29 0.053(2) 0.062(3) 0.068(3) -0.001(2) -0.0081(18) 0.006(2)
C30 0.065(3) 0.049(2) 0.060(2) 0.0043(19) -0.0012(18) 0.0145(19)
C31 0.082(3) 0.069(3) 0.092(3) -0.002(2) 0.000(2) -0.006(2)
C32 0.0387(19) 0.053(2) 0.049(2) 0.0012(17) 0.0047(15) -0.0003(15)
C33 0.046(2) 0.073(3) 0.089(3) 0.003(2) 0.0055(19) -0.0014(19)
C34 0.046(2) 0.0459(19) 0.046(2) 0.0044(16) -0.0017(16) 0.0010(16)
C35 0.064(2) 0.052(3) 0.064(2) 0.0020(18) 0.0116(19) -0.0024(19)
C36 0.077(3) 0.063(3) 0.080(3) 0.011(2) 0.014(2) -0.016(2)
C37 0.101(4) 0.053(3) 0.079(3) 0.008(2) -0.005(3) -0.023(2)
C38 0.093(3) 0.050(3) 0.064(3) -0.006(2) -0.004(2) 0.007(2)
C39 0.070(3) 0.053(2) 0.059(2) 0.000(2) 0.0077(19) 0.0039(19)

loop_
_atom_type_symbol
_atom_type_description
_atom_type_scat_dispersion_real
_atom_type_scat_dispersion_imag
_atom_type_scat_source
O O 0.0106 0.0060 'International Tables Vol C Tables 4.2.6.8 and 6.1.1.4'
H H 0.0000 0.0000 'International Tables Vol C Tables 4.2.6.8 and 6.1.1.4'
N N 0.0061 0.0033 'International Tables Vol C Tables 4.2.6.8 and 6.1.1.4'
C C 0.0033 0.0016 'International Tables Vol C Tables 4.2.6.8 and 6.1.1.4'

loop_
_geom_angle_atom_site_label_1
_geom_angle_atom_site_label_2
_geom_angle_atom_site_label_3
_geom_angle
C8 O3 C11 117.7(3)
C28 O23 C31 117.8(3)
C3 N1 C12 116.3(2)
C23 N21 C32 116.6(2)
O1 C1 C5 111.4(3)
O1 C1 C2 110.9(3)
C5 C1 C2 114.1(2)
C1 C2 C3 117.3(3)
N1 C3 C4 115.0(2)
N1 C3 C2 109.0(2)
C4 C3 C2 109.7(3)
O2 C4 C3 112.2(3)
C10 C5 C6 117.6(3)
C10 C5 C1 120.7(3)
C6 C5 C1 121.7(3)
C5 C6 C7 121.7(3)
C6 C7 C8 119.1(3)
C9 C8 O3 125.0(3)
C9 C8 C7 120.3(3)
O3 C8 C7 114.7(3)
C8 C9 C10 119.4(3)
C5 C10 C9 121.8(3)
N1 C12 C14 110.6(2)
N1 C12 C13 107.6(2)
C14 C12 C13 114.0(3)
C19 C14 C15 117.5(3)
C19 C14 C12 121.7(3)
C15 C14 C12 120.8(3)
C16 C15 C14 121.2(3)
C17 C16 C15 120.6(4)
C16 C17 C18 119.5(4)
C17 C18 C19 120.2(4)
C14 C19 C18 120.9(3)
O21 C21 C25 112.3(3)
O21 C21 C22 110.6(3)
C25 C21 C22 113.0(3)
C21 C22 C23 116.3(3)
N21 C23 C24 113.7(2)
N21 C23 C22 109.3(2)
C24 C23 C22 111.0(3)
O22 C24 C23 109.5(3)
C30 C25 C26 116.3(3)
C30 C25 C21 121.1(3)
C26 C25 C21 122.6(3)
C27 C26 C25 121.8(3)
C26 C27 C28 121.0(4)
C29 C28 O23 125.1(3)
C29 C28 C27 118.8(4)
O23 C28 C27 116.2(3)
C28 C29 C30 119.7(3)
C25 C30 C29 122.5(3)
N21 C32 C34 110.9(3)
N21 C32 C33 107.2(3)
C34 C32 C33 114.0(3)
C39 C34 C35 117.3(3)
C39 C34 C32 122.5(3)
C35 C34 C32 120.3(3)
C36 C35 C34 121.8(4)
C37 C36 C35 120.1(4)
C36 C37 C38 119.8(4)
C37 C38 C39 120.2(4)
C34 C39 C38 120.8(4)

loop_
_geom_bond_atom_site_label_1
_geom_bond_atom_site_label_2
_geom_bond_distance
O1 C1 1.442(3)
O2 C4 1.416(4)
O3 C8 1.379(4)
O3 C11 1.419(4)
O21 C21 1.429(4)
O22 C24 1.429(4)
O23 C28 1.369(4)
O23 C31 1.415(5)
N1 C3 1.480(4)
N1 C12 1.484(4)
N21 C23 1.479(4)
N21 C32 1.484(4)
C1 C5 1.516(4)
C1 C2 1.517(4)
C2 C3 1.534(4)
C3 C4 1.521(4)
C5 C10 1.378(4)
C5 C6 1.380(4)
C6 C7 1.383(5)
C7 C8 1.388(5)
C8 C9 1.367(4)
C9 C10 1.386(5)
C12 C14 1.510(4)
C12 C13 1.519(4)
C14 C19 1.384(4)
C14 C15 1.387(4)
C15 C16 1.380(5)
C16 C17 1.364(6)
C17 C18 1.368(5)
C18 C19 1.395(5)
C21 C25 1.508(5)
C21 C22 1.524(4)
C22 C23 1.525(4)
C23 C24 1.522(4)
C25 C30 1.378(4)
C25 C26 1.382(5)
C26 C27 1.369(5)
C27 C28 1.373(5)
C28 C29 1.365(5)
C29 C30 1.388(5)
C32 C34 1.513(5)
C32 C33 1.517(4)
C34 C39 1.385(5)
C34 C35 1.395(5)
C35 C36 1.373(5)
C36 C37 1.362(6)
C37 C38 1.377(6)
C38 C39 1.388(5)
